data_2006661
loop_
_publ_author_name
'Sosa-Torres, Martha E.'
'Toscano, Rub\'en A.'

_publ_section_title
;
 <i>trans</i>-Dichloro(1,4,8,11-tetrazacyclotetradecane)cobalt(III)
 Chloride Tetrahydrate 0.47-Hydrochloride
;
_journal_issue 11
_journal_name_full 'Acta Crystallographica Section C'
_journal_page_first 1585
_journal_page_last 1588
_journal_paper_doi 10.1107/S0108270197007440
_journal_volume 53
_journal_year 1997
_chemical_formula_iupac '[Co Cl2 (C20 H24 N4)] Cl, 4H2 O1, 0.47H1 Cl1'
_chemical_formula_moiety '(C10 H24 Cl2 Co N4 1+), Cl 1-, 4H2 O1, 0.47H1 Cl1'
_chemical_formula_sum 'C10 H32.47 Cl3.47 Co N4 O4'
_chemical_formula_weight 454.81
_chemical_name_common
;
trans-Dichlorocyclamcobalt(III) chloride, tetrahydrate, 0.47(HCl)
;
_chemical_name_systematic
;
trans-Dichloro-(1,4,8,11-tetraazacyclotetradecane)cobalt(III) chloride,
tetrahydrate, 0.47 HCl
;
_space_group_IT_number 14
_symmetry_cell_setting monoclinic
_symmetry_space_group_name_Hall '-P 2yn'
_symmetry_space_group_name_H-M 'P 1 21/n 1'
_audit_creation_method SHELXL
_cell_angle_alpha 90.00
_cell_angle_beta 90.97(2)
_cell_angle_gamma 90.00
_cell_formula_units_Z 2
_cell_length_a 6.393(2)
_cell_length_b 7.4330(10)
_cell_length_c 21.067(3)
_cell_measurement_reflns_used 44
_cell_measurement_temperature 293(2)
_cell_measurement_theta_max 15.00
_cell_measurement_theta_min 4.00
_cell_volume 1000.9(4)
_computing_cell_refinement XSCANS
_computing_data_collection 'XSCANS (Siemens, 1993)'
_computing_data_reduction XSCANS
_computing_molecular_graphics 'SHELXTL/PC (Sheldrick, 1990)'
_computing_publication_material SHELXL93
_computing_structure_refinement SHELXL93
_computing_structure_solution 'SIR92 (Altomare et al., 1994)'
_diffrn_ambient_temperature 293(2)
_diffrn_measurement_device 'Siemens P4/PC diffractometer'
_diffrn_measurement_method \w
_diffrn_radiation_monochromator graphite
_diffrn_radiation_source 'fine-focus sealed tube'
_diffrn_radiation_type MoK\a
_diffrn_radiation_wavelength 0.71069
_diffrn_reflns_av_R_equivalents 0.0489
_diffrn_reflns_av_sigmaI/netI 0.0411
_diffrn_reflns_limit_h_max 8
_diffrn_reflns_limit_h_min 0
_diffrn_reflns_limit_k_max 10
_diffrn_reflns_limit_k_min 0
_diffrn_reflns_limit_l_max 29
_diffrn_reflns_limit_l_min -29
_diffrn_reflns_number 3155
_diffrn_reflns_theta_max 30.00
_diffrn_reflns_theta_min 1.50
_diffrn_standards_decay_% 2.5
_diffrn_standards_interval_count 97
_diffrn_standards_number 3
_exptl_absorpt_coefficient_mu 1.340
_exptl_absorpt_correction_T_max 0.460
_exptl_absorpt_correction_T_min 0.346
_exptl_absorpt_correction_type '\y scans (XEMP; Siemens, 1990)'
_exptl_crystal_colour green
_exptl_crystal_density_diffrn 1.509
_exptl_crystal_density_method 'not measured'
_exptl_crystal_description prism
_exptl_crystal_F_000 477
_exptl_crystal_size_max 0.82
_exptl_crystal_size_mid 0.62
_exptl_crystal_size_min 0.58
_refine_diff_density_max 0.605
_refine_diff_density_min -0.975
_refine_ls_extinction_coef 0.084(4)
_refine_ls_extinction_method 'SHELXL93 (Sheldrick, 1993)'
_refine_ls_goodness_of_fit_all 1.072
_refine_ls_goodness_of_fit_obs 1.098
_refine_ls_hydrogen_treatment constr
_refine_ls_matrix_type full
_refine_ls_number_parameters 159
_refine_ls_number_reflns 2912
_refine_ls_number_restraints 5
_refine_ls_restrained_S_all 1.127
_refine_ls_restrained_S_obs 1.100
_refine_ls_R_factor_all 0.0586
_refine_ls_R_factor_obs .0413
_refine_ls_shift/esd_max -0.040
_refine_ls_shift/esd_mean 0.004
_refine_ls_structure_factor_coef Fsqd
_refine_ls_weighting_details 'w = 1/[\s^2^(Fo^2^)+(0.0509P)^2^+0.2907P] where P=(Fo^2^+2Fc^2^)/3'
_refine_ls_weighting_scheme calc
_refine_ls_wR_factor_all 0.1101
_refine_ls_wR_factor_obs .0948
_reflns_number_observed 2297
_reflns_number_total 2914
_reflns_observed_criterion >2sigma(I)
_cod_data_source_file fg1254.cif
_cod_data_source_block cocyclam
_cod_depositor_comments
;
The following automatic conversions were performed:

'_refine_ls_weighting_scheme' value 'calc w =
1/[\s^2^(Fo^2^)+(0.0509P)^2^+0.2907P] where P=(Fo^2^+2Fc^2^)/3' was
changed to 'calc'. New tag '_refine_ls_weighting_details' was
created. The value of the new tag was set to 'w =
1/[\s^2^(Fo^2^)+(0.0509P)^2^+0.2907P] where P=(Fo^2^+2Fc^2^)/3'.

Automatic conversion script
Id: cif_fix_values 3143 2015-03-26 13:38:13Z robertas 
;
_cod_original_sg_symbol_H-M 'P 21/n'
_cod_database_code 2006661

loop_
_symmetry_equiv_pos_as_xyz
'x, y, z'
'-x+1/2, y+1/2, -z+1/2'
'-x, -y, -z'
'x-1/2, -y-1/2, z-1/2'

loop_
_atom_site_aniso_label
_atom_site_aniso_U_11
_atom_site_aniso_U_22
_atom_site_aniso_U_33
_atom_site_aniso_U_12
_atom_site_aniso_U_13
_atom_site_aniso_U_23
Co .0135(2) .0212(2) .0289(2) .00316(13) .00015(12) -.00136(15)
Cl1 .0198(2) .0282(3) .0483(3) .0076(2) .0001(2) -.0016(2)
Cl2 .0530(7) .0737(9) .0734(8) -.0007(5) .0046(5) -.0164(6)
N1 .0191(7) .0271(9) .0427(11) .0018(7) .0018(7) -.0019(8)
C2 .0295(11) .0365(13) .055(2) .0003(10) -.0075(10) -.0153(11)
C3 .0325(11) .0479(14) .0395(13) .0040(11) -.0077(10) -.0115(11)
N4 .0247(8) .0360(10) .0313(9) .0068(7) -.0005(7) -.0022(8)
C5 .0429(13) .051(2) .0353(13) .0086(12) .0021(11) .0088(11)
C6 .0404(13) .050(2) .052(2) -.0009(12) .0136(12) .0180(13)
C7 .0315(11) .0272(11) .063(2) -.0001(9) .0055(11) .0088(11)
O1 .0537(15) .080(2) .078(2) .0112(14) .0087(13) .001(2)
O2 .075(2) .080(2) .096(2) -.014(2) .007(2) .004(2)

loop_
_atom_site_label
_atom_site_fract_x
_atom_site_fract_y
_atom_site_fract_z
_atom_site_U_iso_or_equiv
_atom_site_thermal_displace_type
_atom_site_calc_flag
_atom_site_refinement_flags
_atom_site_occupancy
_atom_site_disorder_group
_atom_site_type_symbol
Co .5000 .0000 .5000 .02120(10) Uani d S 1 . Co
Cl1 .23878(7) .20309(7) .49486(3) .0321(2) Uani d . 1 . Cl
Cl2 .1763(2) .2511(2) .68061(6) .0666(5) Uani d P .734(4) . Cl
N1 .7152(3) .1904(3) .50221(10) .0296(4) Uani d . 1 . N
H1 .825(5) .132(4) .4972(13) .036 Uiso d . 1 . H
C2 .7181(4) .2728(4) .56615(14) .0403(6) Uani d . 1 . C
H2A .605(5) .352(5) .5683(14) .048 Uiso d . 1 . H
H2B .843(5) .336(5) .5735(15) .048 Uiso d . 1 . H
C3 .6882(4) .1251(4) .61340(13) .0400(6) Uani d . 1 . C
H3A .802(5) .034(4) .6154(15) .048 Uiso d . 1 . H
H3B .664(5) .177(4) .6582(15) .048 Uiso d . 1 . H
N4 .4982(3) .0222(3) .59369(9) .0307(4) Uani d . 1 . N
H4 .392(5) .094(4) .6011(13) .037 Uiso d . 1 . H
C5 .4729(4) -.1408(4) .63270(13) .0430(6) Uani d . 1 . C
H5A .596(5) -.216(5) .6286(15) .052 Uiso d . 1 . H
H5B .481(5) -.104(5) .6762(16) .052 Uiso d . 1 . H
C6 .2774(5) -.2452(4) .61388(15) .0473(7) Uani d . 1 . C
H6A .151(6) -.169(5) .6171(16) .057 Uiso d . 1 . H
H6B .262(6) -.338(5) .6468(16) .057 Uiso d . 1 . H
C7 .2843(4) -.3275(3) .54865(14) .0405(6) Uani d . 1 . C
H7A .400(5) -.393(5) .5456(14) .049 Uiso d . 1 . H
H7B .165(5) -.414(5) .5411(15) .049 Uiso d . 1 . H
O1 -.0108(4) -.0838(5) .7420(2) .0704(8) Uani d D 1 . O
H1A .031(10) .023(7) .727(3) .084 Uiso d PD .74 . H
H1B -.093(9) -.046(9) .759(3) .084 Uiso d PD .74 . H
H1C .068(9) -.116(9) .763(3) .084 Uiso d PD .74 . H
O2 .8588(5) -.4502(5) .6962(2) .0836(9) Uani d D 1 . O
H2C .942(8) -.525(6) .691(3) .100 Uiso d D 1 . H
H2D .909(9) -.370(7) .710(3) .100 Uiso d D 1 . H

loop_
_atom_type_symbol
_atom_type_description
_atom_type_scat_dispersion_real
_atom_type_scat_dispersion_imag
_atom_type_scat_source
C C 0.0033 0.0016 'International Tables Vol C Tables 4.2.6.8 and 6.1.1.4'
H H 0.0000 0.0000 'International Tables Vol C Tables 4.2.6.8 and 6.1.1.4'
N N 0.0061 0.0033 'International Tables Vol C Tables 4.2.6.8 and 6.1.1.4'
O O 0.0106 0.0060 'International Tables Vol C Tables 4.2.6.8 and 6.1.1.4'
Cl Cl 0.1484 0.1585 'International Tables Vol C Tables 4.2.6.8 and 6.1.1.4'
Co Co 0.3494 0.9721 'International Tables Vol C Tables 4.2.6.8 and 6.1.1.4'

loop_
_geom_angle_atom_site_label_1
_geom_angle_atom_site_label_2
_geom_angle_atom_site_label_3
_geom_angle_site_symmetry_1
_geom_angle_site_symmetry_3
_geom_angle
_geom_angle_publ_flag
N1 Co N1 3_656 . 180.0 no
N1 Co N4 3_656 . 93.86(8) no
N1 Co N4 . . 86.14(8) yes
N1 Co N4 3_656 3_656 86.14(8) no
N1 Co N4 . 3_656 93.86(8) yes
N4 Co N4 . 3_656 180.0 no
N1 Co Cl1 3_656 . 87.92(6) no
N1 Co Cl1 . . 92.08(6) yes
N4 Co Cl1 . . 88.58(6) yes
N4 Co Cl1 3_656 . 91.42(6) no
N1 Co Cl1 3_656 3_656 92.08(6) no
N1 Co Cl1 . 3_656 87.92(6) yes
N4 Co Cl1 . 3_656 91.42(6) yes
N4 Co Cl1 3_656 3_656 88.58(6) no
Cl1 Co Cl1 . 3_656 180.0 no
C7 N1 C2 3_656 . 112.0(2) no
C7 N1 Co 3_656 . 119.2(2) no
C2 N1 Co . . 108.4(2) no
C7 N1 H1 3_656 . 105(2) no
C2 N1 H1 . . 109(2) no
Co N1 H1 . . 102(2) no
N1 C2 C3 . . 107.6(2) no
N1 C2 H2A . . 108(2) no
C3 C2 H2A . . 109(2) no
N1 C2 H2B . . 111(2) no
C3 C2 H2B . . 112(2) no
H2A C2 H2B . . 110(3) no
N4 C3 C2 . . 107.7(2) no
N4 C3 H3A . . 105(2) no
C2 C3 H3A . . 115(2) no
N4 C3 H3B . . 108(2) no
C2 C3 H3B . . 111(2) no
H3A C3 H3B . . 110(3) no
C5 N4 C3 . . 111.3(2) no
C5 N4 Co . . 119.3(2) no
C3 N4 Co . . 107.6(2) no
C5 N4 H4 . . 108(2) no
C3 N4 H4 . . 105(2) no
Co N4 H4 . . 104(2) no
N4 C5 C6 . . 111.8(2) no
N4 C5 H5A . . 109(2) no
C6 C5 H5A . . 110(2) no
N4 C5 H5B . . 107(2) no
C6 C5 H5B . . 115(2) no
H5A C5 H5B . . 103(3) no
C7 C6 C5 . . 114.2(2) no
C7 C6 H6A . . 109(2) no
C5 C6 H6A . . 111(2) no
C7 C6 H6B . . 111(2) no
C5 C6 H6B . . 105(2) no
H6A C6 H6B . . 105(3) no
N1 C7 C6 3_656 . 112.5(2) no
N1 C7 H7A 3_656 . 108(2) no
C6 C7 H7A . . 109(2) no
N1 C7 H7B 3_656 . 110(2) no
C6 C7 H7B . . 112(2) no
H7A C7 H7B . . 106(3) no
H1A O1 H1B . . 93(6) yes
H1A O1 H1C . . 108(7) yes
H1B O1 H1C . . 111(8) yes
H2C O2 H2D . . 110(6) yes

loop_
_geom_bond_atom_site_label_1
_geom_bond_atom_site_label_2
_geom_bond_site_symmetry_2
_geom_bond_distance
_geom_bond_publ_flag
Co N1 3_656 1.974(2) no
Co N1 . 1.974(2) yes
Co N4 . 1.981(2) yes
Co N4 3_656 1.981(2) no
Co Cl1 . 2.2524(6) yes
Co Cl1 3_656 2.2524(6) no
N1 C7 3_656 1.478(3) no
N1 C2 . 1.479(3) no
N1 H1 . .84(3) no
C2 C3 . 1.497(4) no
C2 H2A . .93(3) no
C2 H2B . .94(3) no
C3 N4 . 1.489(3) no
C3 H3A . .99(3) no
C3 H3B . 1.03(3) no
N4 C5 . 1.474(3) no
N4 H4 . .88(3) no
C5 C6 . 1.518(4) no
C5 H5A . .97(3) no
C5 H5B . .96(3) no
C6 C7 . 1.506(5) no
C6 H6A . .99(4) no
C6 H6B . .98(3) no
C7 N1 3_656 1.478(3) no
C7 H7A . .89(3) no
C7 H7B . 1.01(3) no
O1 H1A . .89(5) no
O1 H1B . .69(5) no
O1 H1C . .70(5) no
O2 H2C . .78(4) no
O2 H2D . .73(4) no

loop_
_geom_hbond_atom_site_label_D
_geom_hbond_atom_site_label_H
_geom_hbond_atom_site_label_A
_geom_hbond_site_symmetry_A
_geom_hbond_distance_DH
_geom_hbond_distance_HA
_geom_hbond_distance_DA
_geom_hbond_angle_DHA
_geom_hbond_publ_flag
N1 H1 Cl1 1_655 0.84(3) 2.70(3) 3.355(2) 137(2) yes
O1 H1A Cl2 . 0.89(5) 2.18(5) 3.058(4) 169(6) yes
O1 H1B O2 2_556 0.69(5) 2.08(6) 2.779(5) 174(6) yes
O1 H1C Cl2 2_546 0.70(5) 2.24(5) 2.936(3) 172(6) yes
O2 H2C Cl2 1_645 0.78(4) 2.25(4) 3.030(4) 176(6) yes
O2 H2D O1 1_655 0.73(4) 2.29(5) 3.002(5) 165(6) yes
N4 H4 Cl2 . 0.88(3) 2.48(3) 3.257(2) 148(2) yes

loop_
_geom_torsion_atom_site_label_1
_geom_torsion_atom_site_label_2
_geom_torsion_atom_site_label_3
_geom_torsion_atom_site_label_4
_geom_torsion_site_symmetry_1
_geom_torsion_site_symmetry_2
_geom_torsion_site_symmetry_3
_geom_torsion_site_symmetry_4
_geom_torsion
_geom_torsion_publ_flag
N4 Co N1 C7 . . . 3_656 -143.2(2) no
Cl1 Co N1 C7 . . . 3_656 -54.8(2) no
Cl1 Co N1 C7 3_656 . . 3_656 125.2(2) no
N4 Co N1 C2 . . . . -13.6(2) yes
N4 Co N1 C2 3_656 . . . 166.4(2) no
Cl1 Co N1 C2 . . . . 74.88(15) no
Cl1 Co N1 C2 3_656 . . . -105.12(15) no
C7 N1 C2 C3 3_656 . . . 172.5(2) no
Co N1 C2 C3 . . . . 39.0(2) yes
N1 C2 C3 N4 . . . . -52.2(3) yes
C2 C3 N4 C5 . . . . 172.3(2) no
C2 C3 N4 Co . . . . 39.9(2) yes
N1 Co N4 C3 . . . . -14.7(2) yes
N1 Co N4 C5 3_656 . . . 37.3(2) yes
N1 Co N4 C5 . . . . -142.7(2) no
Cl1 Co N4 C5 . . . . 125.1(2) no
Cl1 Co N4 C5 3_656 . . . -54.9(2) no
N1 Co N4 C3 3_656 . . . 165.3(2) no
Cl1 Co N4 C3 . . . . -106.9(2) no
Cl1 Co N4 C3 3_656 . . . 73.1(2) no
C3 N4 C5 C6 . . . . 178.9(2) no
Co N4 C5 C6 . . . . -54.9(3) yes
N4 C5 C6 C7 . . . . 66.9(3) yes
C5 C6 C7 N1 . . . 3_656 -66.9(3) yes
Co N1 C7 C6 . 3_656 . . 54.6(3) yes
N4 Co N1 C7 . . 3_656 . -36.8(2) yes
